data_2311518
loop_
_publ_author_name
'Girisha, Marisiddaiah'
'Yathirajan, Hemmige S.'
'Rathore, Ravindranath S.'
'Glidewell, Christopher'

_publ_section_title
;
 Crystal structures of
 (<i>E</i>)-1-{3-[(5-fluoro-2-hy-droxy-benzyl-idene)amino]-phen-yl}ethanone
 and of a fourth polymorph of
 (<i>E</i>)-1-{3-[(2-hy-droxy-3-meth-oxy-benzyl-idene)amino]-phen-yl}ethanone.
;
_journal_coeditor_code SU5402
_journal_issue 'Pt 12'
_journal_name_full 'Acta crystallographica. Section E, Crystallographic communications'
_journal_page_first 1835
_journal_page_last 1839
_journal_paper_doi 10.1107/S2056989017015985
_journal_volume 73
_journal_year 2017
_chemical_formula_iupac 'C15 H12 F N O2'
_chemical_formula_moiety 'C15 H12 F N O2'
_chemical_formula_sum 'C15 H12 F N O2'
_chemical_formula_weight 257.26
_chemical_name_systematic
;
(<i>E</i>)-1-{3-[(5-Fluoro-2-hydroxybenzylidene)amino]phenyl}ethanone
;
_space_group_crystal_system monoclinic
_space_group_IT_number 14
_space_group_name_Hall '-P 2yn'
_space_group_name_H-M_alt 'P 1 21/n 1'
_atom_sites_solution_hydrogens mixed
_atom_sites_solution_primary direct
_atom_sites_solution_secondary difmap
_audit_creation_method SHELXL-2014
_cell_angle_alpha 90
_cell_angle_beta 114.739(2)
_cell_angle_gamma 90
_cell_formula_units_Z 4
_cell_length_a 14.9527(5)
_cell_length_b 5.5152(2)
_cell_length_c 16.6918(5)
_cell_measurement_reflns_used 2452
_cell_measurement_temperature 294(2)
_cell_measurement_theta_max 72.521
_cell_measurement_theta_min 3.339
_cell_volume 1250.19(7)
_computing_cell_refinement
;
SAINT (Bruker, 2016)
;
_computing_data_collection
;
APEX3  (Bruker, 2016)
;
_computing_data_reduction
;
SAINT (Bruker, 2016)
;
_computing_molecular_graphics
;
PLATON (Spek, 2009)
;
_computing_publication_material
;
SHELXL2014 (Sheldrick, 2015b) and PLATON (Spek, 2009)
;
_computing_structure_refinement
;
SHELXL2014 (Sheldrick, 2015b)
;
_computing_structure_solution
;
SHELXT2014 (Sheldrick, 2015a)
;
_diffrn_ambient_temperature 294(2)
_diffrn_measured_fraction_theta_full 0.992
_diffrn_measured_fraction_theta_max 0.990
_diffrn_measurement_device_type 'Bruker APEX3'
_diffrn_measurement_method '\f and \w scans'
_diffrn_radiation_monochromator 'multilayer mirror'
_diffrn_radiation_type CuK\a
_diffrn_radiation_wavelength 1.54178
_diffrn_reflns_av_R_equivalents 0.0411
_diffrn_reflns_limit_h_max 18
_diffrn_reflns_limit_h_min -18
_diffrn_reflns_limit_k_max 6
_diffrn_reflns_limit_k_min -6
_diffrn_reflns_limit_l_max 20
_diffrn_reflns_limit_l_min -20
_diffrn_reflns_number 15703
_diffrn_reflns_theta_full 67.679
_diffrn_reflns_theta_max 72.520
_diffrn_reflns_theta_min 3.339
_diffrn_standards_decay_% 0
_diffrn_standards_interval_count 0
_diffrn_standards_interval_time 0
_diffrn_standards_number 0
_exptl_absorpt_coefficient_mu 0.843
_exptl_absorpt_correction_T_max 0.919
_exptl_absorpt_correction_T_min 0.848
_exptl_absorpt_correction_type multi-scan
_exptl_absorpt_process_details
;
(SADABS; Bruker, 2016)
;
_exptl_crystal_colour yellow
_exptl_crystal_density_diffrn 1.367
_exptl_crystal_description block
_exptl_crystal_F_000 536
_exptl_crystal_size_max 0.150
_exptl_crystal_size_mid 0.150
_exptl_crystal_size_min 0.100
_refine_diff_density_max 0.153
_refine_diff_density_min -0.122
_refine_ls_extinction_method none
_refine_ls_goodness_of_fit_ref 1.035
_refine_ls_hydrogen_treatment mixed
_refine_ls_matrix_type full
_refine_ls_number_parameters 176
_refine_ls_number_reflns 2452
_refine_ls_number_restraints 0
_refine_ls_restrained_S_all 1.035
_refine_ls_R_factor_all 0.0677
_refine_ls_R_factor_gt 0.0463
_refine_ls_shift/su_max 0.000
_refine_ls_shift/su_mean 0.000
_refine_ls_structure_factor_coef Fsqd
_refine_ls_weighting_details 'w=1/[\s^2^(Fo^2^)+(0.0427P)^2^+0.3677P] where P=(Fo^2^+2Fc^2^)/3'
_refine_ls_weighting_scheme calc
_refine_ls_wR_factor_gt 0.1076
_refine_ls_wR_factor_ref 0.1216
_reflns_number_gt 1764
_reflns_number_total 2452
_reflns_threshold_expression 'I > 2\s(I)'
_cod_data_source_file su5402sup1.cif
_cod_data_source_block I
_cod_original_sg_symbol_H-M 'P 21/n'
_cod_database_code 2311518
_shelx_space_group_comment
;
The symmetry employed for this shelxl refinement is uniquely defined
by the following loop, which should always be used as a source of
symmetry information in preference to the above space-group names.
They are only intended as comments.
;
_shelx_estimated_absorpt_t_min 0.884
_shelx_estimated_absorpt_t_max 0.920
_shelxl_version_number 2.014

loop_
_space_group_symop_operation_xyz
'x, y, z'
'-x+1/2, y+1/2, -z+1/2'
'-x, -y, -z'
'x-1/2, -y-1/2, z-1/2'

loop_
_atom_site_type_symbol
_atom_site_label
_atom_site_fract_x
_atom_site_fract_y
_atom_site_fract_z
_atom_site_U_iso_or_equiv
_atom_site_adp_type
_atom_site_calc_flag
_atom_site_occupancy
N N1 0.35562(11) 0.5843(3) 0.53906(9) 0.0566(4) Uani d 1
C C11 0.39602(12) 0.7592(3) 0.60710(11) 0.0529(4) Uani d 1
C C12 0.36799(12) 0.7897(3) 0.67598(11) 0.0539(4) Uani d 1
H H12 0.3219 0.6851 0.6812 0.065 Uiso calc 1
C C13 0.40781(12) 0.9740(3) 0.73703(11) 0.0551(4) Uani d 1
C C14 0.47738(14) 1.1282(4) 0.72986(13) 0.0672(5) Uani d 1
H H14 0.5041 1.2531 0.7704 0.081 Uiso calc 1
C C15 0.50686(15) 1.0962(4) 0.66268(14) 0.0750(6) Uani d 1
H H15 0.5540 1.1987 0.6583 0.090 Uiso calc 1
C C16 0.46702(14) 0.9138(4) 0.60227(12) 0.0655(5) Uani d 1
H H16 0.4878 0.8932 0.5574 0.079 Uiso calc 1
C C17 0.37489(14) 0.9972(4) 0.80988(12) 0.0635(5) Uani d 1
O O17 0.31869(12) 0.8495(3) 0.81717(10) 0.0859(5) Uani d 1
C C18 0.41085(18) 1.2043(5) 0.87234(15) 0.0900(7) Uani d 1
H H18A 0.3840 1.1931 0.9153 0.135 Uiso calc 1
H H18B 0.3903 1.3539 0.8404 0.135 Uiso calc 1
H H18C 0.4814 1.1995 0.9016 0.135 Uiso calc 1
C C27 0.29372(13) 0.4249(3) 0.53959(10) 0.0554(4) Uani d 1
H H27 0.2759 0.4216 0.5867 0.066 Uiso calc 1
C C21 0.25071(13) 0.2505(3) 0.46968(10) 0.0541(4) Uani d 1
C C22 0.27440(15) 0.2459(4) 0.39638(12) 0.0632(5) Uani d 1
O O22 0.33757(13) 0.4080(3) 0.38812(10) 0.0858(5) Uani d 1
H H22 0.361(2) 0.512(5) 0.4408(19) 0.129 Uiso d 1
C C23 0.23177(18) 0.0728(4) 0.33148(13) 0.0774(6) Uani d 1
H H23 0.2473 0.0695 0.2830 0.093 Uiso calc 1
C C24 0.16706(17) -0.0935(4) 0.33765(13) 0.0776(6) Uani d 1
H H24 0.1386 -0.2094 0.2938 0.093 Uiso calc 1
C C25 0.14467(15) -0.0872(4) 0.40930(13) 0.0701(5) Uani d 1
F F25 0.08044(11) -0.2522(3) 0.41531(9) 0.1050(5) Uani d 1
C C26 0.18467(14) 0.0810(4) 0.47482(11) 0.0631(5) Uani d 1
H H26 0.1678 0.0819 0.5225 0.076 Uiso calc 1

loop_
_atom_site_aniso_label
_atom_site_aniso_U_11
_atom_site_aniso_U_22
_atom_site_aniso_U_33
_atom_site_aniso_U_12
_atom_site_aniso_U_13
_atom_site_aniso_U_23
N1 0.0650(9) 0.0630(9) 0.0489(8) 0.0097(7) 0.0308(7) 0.0060(7)
C11 0.0543(9) 0.0585(10) 0.0503(9) 0.0096(8) 0.0263(7) 0.0124(8)
C12 0.0550(9) 0.0571(10) 0.0556(9) -0.0021(8) 0.0290(8) 0.0028(8)
C13 0.0542(9) 0.0569(10) 0.0556(10) 0.0015(8) 0.0243(8) 0.0026(8)
C14 0.0680(12) 0.0636(11) 0.0681(11) -0.0095(9) 0.0266(9) 0.0000(9)
C15 0.0710(13) 0.0798(14) 0.0795(13) -0.0147(11) 0.0366(11) 0.0115(12)
C16 0.0664(11) 0.0795(13) 0.0614(11) 0.0038(10) 0.0372(9) 0.0150(10)
C17 0.0646(11) 0.0673(12) 0.0634(11) 0.0009(10) 0.0314(9) -0.0068(9)
O17 0.1074(11) 0.0916(11) 0.0868(10) -0.0230(9) 0.0682(9) -0.0232(8)
C18 0.0975(16) 0.0946(17) 0.0870(15) -0.0151(14) 0.0476(13) -0.0330(13)
C27 0.0641(10) 0.0641(11) 0.0434(8) 0.0101(9) 0.0279(8) 0.0076(8)
C21 0.0636(10) 0.0573(10) 0.0416(8) 0.0157(8) 0.0222(7) 0.0076(7)
C22 0.0782(12) 0.0663(11) 0.0528(10) 0.0190(10) 0.0349(9) 0.0058(9)
O22 0.1131(12) 0.0961(11) 0.0753(9) -0.0030(9) 0.0660(9) -0.0058(8)
C23 0.1021(16) 0.0819(14) 0.0559(11) 0.0201(13) 0.0406(11) -0.0040(11)
C24 0.0948(15) 0.0731(13) 0.0556(11) 0.0175(12) 0.0222(10) -0.0091(10)
C25 0.0775(13) 0.0646(12) 0.0601(11) 0.0036(10) 0.0209(10) 0.0051(10)
F25 0.1246(11) 0.1000(10) 0.0836(9) -0.0353(9) 0.0367(8) -0.0144(8)
C26 0.0735(12) 0.0698(12) 0.0454(9) 0.0064(10) 0.0245(8) 0.0051(9)

loop_
_atom_type_symbol
_atom_type_description
_atom_type_scat_dispersion_real
_atom_type_scat_dispersion_imag
_atom_type_scat_source
C C 0.0181 0.0091 'International Tables Vol C Tables 4.2.6.8 and 6.1.1.4'
H H 0.0000 0.0000 'International Tables Vol C Tables 4.2.6.8 and 6.1.1.4'
N N 0.0311 0.0180 'International Tables Vol C Tables 4.2.6.8 and 6.1.1.4'
O O 0.0492 0.0322 'International Tables Vol C Tables 4.2.6.8 and 6.1.1.4'
F F 0.0727 0.0534 'International Tables Vol C Tables 4.2.6.8 and 6.1.1.4'

loop_
_geom_angle_atom_site_label_1
_geom_angle_atom_site_label_2
_geom_angle_atom_site_label_3
_geom_angle
C27 N1 C11 121.93(14)
C12 C11 C16 118.43(17)
C12 C11 N1 124.77(15)
C16 C11 N1 116.78(15)
C13 C12 C11 120.82(16)
C13 C12 H12 119.6
C11 C12 H12 119.6
C12 C13 C14 119.56(16)
C12 C13 C17 118.34(16)
C14 C13 C17 122.09(17)
C15 C14 C13 119.92(19)
C15 C14 H14 120.0
C13 C14 H14 120.0
C16 C15 C14 120.28(18)
C16 C15 H15 119.9
C14 C15 H15 119.9
C15 C16 C11 120.97(17)
C15 C16 H16 119.5
C11 C16 H16 119.5
O17 C17 C18 120.53(17)
O17 C17 C13 120.10(17)
C18 C17 C13 119.37(18)
C17 C18 H18A 109.5
C17 C18 H18B 109.5
H18A C18 H18B 109.5
C17 C18 H18C 109.5
H18A C18 H18C 109.5
H18B C18 H18C 109.5
N1 C27 C21 122.19(15)
N1 C27 H27 118.9
C21 C27 H27 118.9
C26 C21 C22 119.03(17)
C26 C21 C27 119.20(15)
C22 C21 C27 121.76(17)
O22 C22 C23 119.35(17)
O22 C22 C21 121.21(17)
C23 C22 C21 119.4(2)
C22 O22 H22 107.5(17)
C24 C23 C22 120.82(18)
C24 C23 H23 119.6
C22 C23 H23 119.6
C23 C24 C25 119.2(2)
C23 C24 H24 120.4
C25 C24 H24 120.4
F25 C25 C26 118.85(18)
F25 C25 C24 119.1(2)
C26 C25 C24 122.1(2)
C25 C26 C21 119.48(17)
C25 C26 H26 120.3
C21 C26 H26 120.3

loop_
_geom_bond_atom_site_label_1
_geom_bond_atom_site_label_2
_geom_bond_distance
N1 C27 1.279(2)
N1 C11 1.418(2)
C11 C12 1.389(2)
C11 C16 1.390(2)
C12 C13 1.385(2)
C12 H12 0.9300
C13 C14 1.387(2)
C13 C17 1.496(2)
C14 C15 1.377(3)
C14 H14 0.9300
C15 C16 1.371(3)
C15 H15 0.9300
C16 H16 0.9300
C17 O17 1.213(2)
C17 C18 1.487(3)
C18 H18A 0.9600
C18 H18B 0.9600
C18 H18C 0.9600
C27 C21 1.440(2)
C27 H27 0.9300
C21 C26 1.388(3)
C21 C22 1.409(2)
C22 O22 1.349(2)
C22 C23 1.383(3)
O22 H22 0.98(3)
C23 C24 1.368(3)
C23 H23 0.9300
C24 C25 1.371(3)
C24 H24 0.9300
C25 F25 1.357(2)
C25 C26 1.366(3)
C26 H26 0.9300

loop_
_geom_hbond_atom_site_label_D
_geom_hbond_atom_site_label_H
_geom_hbond_atom_site_label_A
_geom_hbond_site_symmetry_A
_geom_hbond_distance_DH
_geom_hbond_distance_HA
_geom_hbond_distance_DA
_geom_hbond_angle_DHA
_geom_hbond_publ_flag
O22 H22 N1 . 0.98(3) 1.72(3) 2.607(2) 148(3) y
C27 H27 O17 2_546 0.93 2.58 3.475(3) 163 y

loop_
_geom_torsion_atom_site_label_1
_geom_torsion_atom_site_label_2
_geom_torsion_atom_site_label_3
_geom_torsion_atom_site_label_4
_geom_torsion
C27 N1 C11 C12 -5.5(3)
C27 N1 C11 C16 176.20(16)
C16 C11 C12 C13 1.8(2)
N1 C11 C12 C13 -176.54(16)
C11 C12 C13 C14 -0.7(3)
C11 C12 C13 C17 -179.86(16)
C12 C13 C14 C15 -0.5(3)
C17 C13 C14 C15 178.60(18)
C13 C14 C15 C16 0.6(3)
C14 C15 C16 C11 0.4(3)
C12 C11 C16 C15 -1.6(3)
N1 C11 C16 C15 176.83(17)
C12 C13 C17 O17 3.8(3)
C14 C13 C17 O17 -175.26(19)
C12 C13 C17 C18 -175.50(18)
C14 C13 C17 C18 5.4(3)
C11 N1 C27 C21 178.53(15)
N1 C27 C21 C26 179.41(16)
N1 C27 C21 C22 -0.1(3)
C26 C21 C22 O22 179.49(17)
C27 C21 C22 O22 -1.0(3)
C26 C21 C22 C23 -0.2(3)
C27 C21 C22 C23 179.31(17)
O22 C22 C23 C24 -179.71(18)
C21 C22 C23 C24 0.0(3)
C22 C23 C24 C25 0.0(3)
C23 C24 C25 F25 179.98(19)
C23 C24 C25 C26 0.3(3)
F25 C25 C26 C21 179.80(16)
C24 C25 C26 C21 -0.5(3)
C22 C21 C26 C25 0.5(3)
C27 C21 C26 C25 -179.09(16)
